data_8105799
loop_
_publ_author_name
'Wu-Lan, Zeng'
'Wan, Xin'

_publ_section_title
;
 The crystal structure of
 3-cyclohexyl-1,5-dioxaspiro[5.5]undecane-2,4-dione, C15H22O4
;
_journal_issue 4
_journal_name_full 'Zeitschrift f\"ur Kristallographie - New Crystal Structures'
_journal_page_first 619
_journal_page_last 620
_journal_paper_doi 10.1515/ncrs-2018-0572
_journal_volume 234
_journal_year 2019
_chemical_formula_moiety 'C15 H22 O4'
_chemical_formula_sum 'C15 H22 O4'
_chemical_formula_weight 266.32
_space_group_crystal_system monoclinic
_space_group_IT_number 14
_space_group_name_Hall '-P 2ybc'
_space_group_name_H-M_alt 'P 1 21/c 1'
_atom_sites_solution_hydrogens geom
_atom_sites_solution_primary dual
_cell_angle_alpha 90
_cell_angle_beta 103.3400(10)
_cell_angle_gamma 90
_cell_formula_units_Z 4
_cell_length_a 12.7370(5)
_cell_length_b 11.4565(7)
_cell_length_c 10.0430(6)
_cell_measurement_reflns_used 9750
_cell_measurement_temperature 296(2)
_cell_measurement_theta_max 27.48
_cell_measurement_theta_min 3.29
_cell_volume 1425.95(13)
_computing_cell_refinement 'Rapid Auto Ver 2.40(Rigaku 2003)'
_computing_data_collection 'Rapid Auto Ver 2.40(Rigaku 2003)'
_computing_data_reduction 'Rapid Auto Ver 2.40(Rigaku 2003)'
_computing_molecular_graphics 'Olex2 (Dolomanov et al., 2009)'
_computing_publication_material 'CIFTAB (Sheldrick, 2013)'
_computing_structure_refinement 'ShelXL (Sheldrick, 2015)'
_computing_structure_solution 'ShelXT (Sheldrick, 2015)'
_diffrn_ambient_temperature 296.15
_diffrn_measured_fraction_theta_full 0.993
_diffrn_measured_fraction_theta_max 0.990
_diffrn_measurement_device_type 'Rigaku Spider Rapid IP Area Detector'
_diffrn_measurement_method '\w scans'
_diffrn_radiation_monochromator graphite
_diffrn_radiation_type MoK\a
_diffrn_radiation_wavelength 0.71073
_diffrn_reflns_av_R_equivalents 0.0449
_diffrn_reflns_av_unetI/netI 0.0442
_diffrn_reflns_Laue_measured_fraction_full 0.993
_diffrn_reflns_Laue_measured_fraction_max 0.990
_diffrn_reflns_limit_h_max 16
_diffrn_reflns_limit_h_min -15
_diffrn_reflns_limit_k_max 14
_diffrn_reflns_limit_k_min -14
_diffrn_reflns_limit_l_max 11
_diffrn_reflns_limit_l_min -13
_diffrn_reflns_number 13484
_diffrn_reflns_point_group_measured_fraction_full 0.993
_diffrn_reflns_point_group_measured_fraction_max 0.990
_diffrn_reflns_theta_full 25.242
_diffrn_reflns_theta_max 27.472
_diffrn_reflns_theta_min 3.288
_diffrn_source 'rotating anode'
_exptl_absorpt_coefficient_mu 0.089
_exptl_absorpt_correction_T_max 1.000
_exptl_absorpt_correction_T_min 0.415
_exptl_absorpt_correction_type multi-scan
_exptl_absorpt_process_details 'ABSCOR by T.Higashi March, 2001'
_exptl_crystal_colour colorless
_exptl_crystal_density_diffrn 1.241
_exptl_crystal_description block
_exptl_crystal_F_000 576
_exptl_crystal_size_max 0.25
_exptl_crystal_size_mid 0.16
_exptl_crystal_size_min 0.12
_refine_diff_density_max 0.333
_refine_diff_density_min -0.181
_refine_diff_density_rms 0.064
_refine_ls_extinction_coef .
_refine_ls_extinction_method none
_refine_ls_goodness_of_fit_ref 1.019
_refine_ls_hydrogen_treatment constr
_refine_ls_matrix_type full
_refine_ls_number_parameters 172
_refine_ls_number_reflns 3230
_refine_ls_number_restraints 0
_refine_ls_restrained_S_all 1.019
_refine_ls_R_factor_all 0.0677
_refine_ls_R_factor_gt 0.0508
_refine_ls_shift/su_max 0.001
_refine_ls_shift/su_mean 0.000
_refine_ls_structure_factor_coef Fsqd
_refine_ls_weighting_details 'w=1/[\s^2^(Fo^2^)+(0.0823P)^2^] where P=(Fo^2^+2Fc^2^)/3'
_refine_ls_weighting_scheme calc
_refine_ls_wR_factor_gt 0.1272
_refine_ls_wR_factor_ref 0.1406
_reflns_Friedel_coverage 0.000
_reflns_Friedel_fraction_full .
_reflns_Friedel_fraction_max .
_reflns_number_gt 2211
_reflns_number_total 3230
_reflns_threshold_expression 'I > 2\s(I)'
_cod_data_source_file suppl_ncrs-2018-0572_suppl.cif
_cod_data_source_block a
_cod_original_sg_symbol_H-M 'P 21/c '
_cod_database_code 8105799
_shelx_space_group_comment
;
The symmetry employed for this shelxl refinement is uniquely defined
by the following loop, which should always be used as a source of
symmetry information in preference to the above space-group names.
They are only intended as comments.
;
_shelx_estimated_absorpt_t_max 0.989
_shelx_estimated_absorpt_t_min 0.978
_olex2_refinement_description
;
1. Fixed Uiso
 At 1.2 times of:
  All C(H) groups, All C(H,H) groups
2.a Ternary CH refined with riding coordinates:
 C8(H8), C10(H10)
2.b Secondary CH2 refined with riding coordinates:
 C2(H2A,H2B), C3(H3A,H3B), C4(H4A,H4B), C5(H5A,H5B), C6(H6A,H6B), C11(H11A,
 H11B), C12(H12A,H12B), C13(H13A,H13B), C14(H14A,H14B), C15(H15A,H15B)
;
_olex2_submission_special_instructions 'No special instructions were received'

loop_
_space_group_symop_operation_xyz
'x, y, z'
'-x, y+1/2, -z+1/2'
'-x, -y, -z'
'x, -y-1/2, z-1/2'

loop_
_atom_site_label
_atom_site_type_symbol
_atom_site_fract_x
_atom_site_fract_y
_atom_site_fract_z
_atom_site_U_iso_or_equiv
_atom_site_adp_type
_atom_site_occupancy
_atom_site_site_symmetry_order
_atom_site_calc_flag
_atom_site_refinement_flags_posn
_atom_site_refinement_flags_adp
_atom_site_refinement_flags_occupancy
_atom_site_disorder_assembly
_atom_site_disorder_group
O1 O 0.55198(6) 0.36931(8) 0.16144(8) 0.0466(2) Uani 1 1 d . . . . .
C1 C 0.50204(9) 0.42783(10) 0.25839(12) 0.0432(3) Uani 1 1 d . . . . .
O2 O 0.58017(7) 0.49863(8) 0.34824(10) 0.0580(3) Uani 1 1 d . . . . .
C2 C 0.45102(10) 0.34088(12) 0.33793(14) 0.0505(3) Uani 1 1 d . . . . .
H2A H 0.424249 0.381584 0.408078 0.061 Uiso 1 1 calc R . . . .
H2B H 0.505088 0.285214 0.382806 0.061 Uiso 1 1 calc R . . . .
C3 C 0.35853(11) 0.27613(14) 0.24412(18) 0.0676(4) Uani 1 1 d . . . . .
H3A H 0.386945 0.227391 0.181669 0.081 Uiso 1 1 calc R . . . .
H3B H 0.323821 0.225650 0.298594 0.081 Uiso 1 1 calc R . . . .
O3 O 0.68541(8) 0.26985(10) 0.11675(9) 0.0674(3) Uani 1 1 d . . . . .
O4 O 0.73949(9) 0.51692(11) 0.48470(13) 0.0896(4) Uani 1 1 d . . . . .
C4 C 0.27570(11) 0.35959(15) 0.16247(19) 0.0735(5) Uani 1 1 d . . . . .
H4A H 0.242113 0.403447 0.224110 0.088 Uiso 1 1 calc R . . . .
H4B H 0.219865 0.315734 0.100550 0.088 Uiso 1 1 calc R . . . .
C5 C 0.32927(12) 0.44313(14) 0.08118(16) 0.0660(4) Uani 1 1 d . . . . .
H5A H 0.357643 0.399594 0.014404 0.079 Uiso 1 1 calc R . . . .
H5B H 0.276102 0.497907 0.032166 0.079 Uiso 1 1 calc R . . . .
C6 C 0.41981(11) 0.50936(12) 0.17421(16) 0.0597(4) Uani 1 1 d . . . . .
H6A H 0.454899 0.559145 0.119462 0.072 Uiso 1 1 calc R . . . .
H6B H 0.390225 0.558902 0.234850 0.072 Uiso 1 1 calc R . . . .
C7 C 0.65165(9) 0.32385(10) 0.20039(12) 0.0426(3) Uani 1 1 d . . . . .
C8 C 0.71189(9) 0.34388(10) 0.34558(12) 0.0412(3) Uani 1 1 d . . . . .
H8 H 0.685559 0.283732 0.399187 0.049 Uiso 1 1 calc R . . . .
C9 C 0.68097(11) 0.45877(12) 0.39992(14) 0.0535(3) Uani 1 1 d . . . . .
C10 C 0.83495(9) 0.32619(11) 0.37526(13) 0.0472(3) Uani 1 1 d . . . . .
H10 H 0.863092 0.350099 0.470511 0.057 Uiso 1 1 calc R . . . .
C11 C 0.86677(11) 0.19880(12) 0.36705(15) 0.0590(4) Uani 1 1 d . . . . .
H11A H 0.840900 0.170968 0.274029 0.071 Uiso 1 1 calc R . . . .
H11B H 0.832908 0.152303 0.426199 0.071 Uiso 1 1 calc R . . . .
C12 C 0.98906(12) 0.18339(16) 0.41004(17) 0.0709(5) Uani 1 1 d . . . . .
H12A H 1.013963 0.203399 0.506006 0.085 Uiso 1 1 calc R . . . .
H12B H 1.007148 0.102289 0.398894 0.085 Uiso 1 1 calc R . . . .
C13 C 1.04564(13) 0.25955(18) 0.32569(19) 0.0820(5) Uani 1 1 d . . . . .
H13A H 1.123089 0.252051 0.359378 0.098 Uiso 1 1 calc R . . . .
H13B H 1.027364 0.233382 0.231296 0.098 Uiso 1 1 calc R . . . .
C14 C 1.01393(12) 0.38554(18) 0.3320(2) 0.0867(6) Uani 1 1 d . . . . .
H14A H 1.048035 0.431160 0.272361 0.104 Uiso 1 1 calc R . . . .
H14B H 1.040109 0.414104 0.424666 0.104 Uiso 1 1 calc R . . . .
C15 C 0.89133(11) 0.40296(13) 0.28907(17) 0.0638(4) Uani 1 1 d . . . . .
H15A H 0.874069 0.484227 0.300773 0.077 Uiso 1 1 calc R . . . .
H15B H 0.865785 0.383188 0.193129 0.077 Uiso 1 1 calc R . . . .

loop_
_atom_site_aniso_label
_atom_site_aniso_U_11
_atom_site_aniso_U_22
_atom_site_aniso_U_33
_atom_site_aniso_U_23
_atom_site_aniso_U_13
_atom_site_aniso_U_12
O1 0.0437(5) 0.0623(6) 0.0339(5) -0.0035(4) 0.0094(4) 0.0050(4)
C1 0.0455(7) 0.0423(6) 0.0425(7) -0.0081(5) 0.0111(6) 0.0010(5)
O2 0.0549(6) 0.0494(5) 0.0670(6) -0.0193(4) 0.0085(5) -0.0006(4)
C2 0.0469(7) 0.0595(8) 0.0478(7) 0.0035(6) 0.0167(6) 0.0048(5)
C3 0.0533(8) 0.0645(9) 0.0845(12) 0.0072(8) 0.0146(8) -0.0091(6)
O3 0.0542(6) 0.1047(8) 0.0425(6) -0.0261(5) 0.0094(5) 0.0127(5)
O4 0.0659(7) 0.1011(9) 0.0942(9) -0.0579(7) 0.0030(6) -0.0075(6)
C4 0.0427(7) 0.0901(11) 0.0827(12) -0.0066(9) 0.0041(8) 0.0019(7)
C5 0.0555(8) 0.0808(10) 0.0575(9) 0.0028(8) 0.0042(7) 0.0209(7)
C6 0.0633(9) 0.0502(8) 0.0653(9) 0.0065(6) 0.0145(7) 0.0117(6)
C7 0.0417(6) 0.0525(7) 0.0352(6) -0.0028(5) 0.0121(5) -0.0020(5)
C8 0.0426(6) 0.0499(7) 0.0315(6) -0.0022(5) 0.0096(5) -0.0040(5)
C9 0.0498(7) 0.0617(8) 0.0487(7) -0.0172(6) 0.0106(6) -0.0066(6)
C10 0.0422(6) 0.0634(8) 0.0347(7) -0.0027(5) 0.0062(5) -0.0044(5)
C11 0.0513(7) 0.0701(9) 0.0557(9) 0.0071(7) 0.0124(7) 0.0047(6)
C12 0.0596(9) 0.0976(13) 0.0545(9) 0.0079(8) 0.0113(7) 0.0193(8)
C13 0.0498(8) 0.1341(17) 0.0646(10) 0.0148(10) 0.0184(8) 0.0158(9)
C14 0.0469(8) 0.1168(16) 0.0966(14) 0.0168(11) 0.0167(9) -0.0158(9)
C15 0.0494(7) 0.0734(10) 0.0698(10) 0.0107(7) 0.0165(7) -0.0090(6)

loop_
_atom_type_symbol
_atom_type_description
_atom_type_scat_dispersion_real
_atom_type_scat_dispersion_imag
_atom_type_scat_source
C C 0.0033 0.0016 'International Tables Vol C Tables 4.2.6.8 and 6.1.1.4'
H H 0.0000 0.0000 'International Tables Vol C Tables 4.2.6.8 and 6.1.1.4'
O O 0.0106 0.0060 'International Tables Vol C Tables 4.2.6.8 and 6.1.1.4'

loop_
_geom_angle_atom_site_label_1
_geom_angle_atom_site_label_2
_geom_angle_atom_site_label_3
_geom_angle
_geom_angle_site_symmetry_1
_geom_angle_site_symmetry_3
C7 O1 C1 121.11(9) . .
O1 C1 C2 111.07(10) . .
O1 C1 C6 105.45(10) . .
O2 C1 O1 109.74(8) . .
O2 C1 C2 111.15(10) . .
O2 C1 C6 107.12(10) . .
C6 C1 C2 112.08(10) . .
C9 O2 C1 120.83(9) . .
C1 C2 H2A 109.4 . .
C1 C2 H2B 109.4 . .
C1 C2 C3 111.07(11) . .
H2A C2 H2B 108.0 . .
C3 C2 H2A 109.4 . .
C3 C2 H2B 109.4 . .
C2 C3 H3A 109.3 . .
C2 C3 H3B 109.3 . .
H3A C3 H3B 107.9 . .
C4 C3 C2 111.72(13) . .
C4 C3 H3A 109.3 . .
C4 C3 H3B 109.3 . .
C3 C4 H4A 109.6 . .
C3 C4 H4B 109.6 . .
C3 C4 C5 110.20(11) . .
H4A C4 H4B 108.1 . .
C5 C4 H4A 109.6 . .
C5 C4 H4B 109.6 . .
C4 C5 H5A 109.4 . .
C4 C5 H5B 109.4 . .
H5A C5 H5B 108.0 . .
C6 C5 C4 110.96(13) . .
C6 C5 H5A 109.4 . .
C6 C5 H5B 109.4 . .
C1 C6 C5 111.59(12) . .
C1 C6 H6A 109.3 . .
C1 C6 H6B 109.3 . .
C5 C6 H6A 109.3 . .
C5 C6 H6B 109.3 . .
H6A C6 H6B 108.0 . .
O1 C7 C8 117.42(9) . .
O3 C7 O1 117.57(11) . .
O3 C7 C8 125.01(11) . .
C7 C8 H8 105.3 . .
C7 C8 C9 111.51(10) . .
C7 C8 C10 115.94(9) . .
C9 C8 H8 105.3 . .
C9 C8 C10 112.52(10) . .
C10 C8 H8 105.3 . .
O2 C9 C8 117.39(11) . .
O4 C9 O2 117.83(12) . .
O4 C9 C8 124.78(13) . .
C8 C10 H10 106.2 . .
C11 C10 C8 112.80(10) . .
C11 C10 H10 106.2 . .
C11 C10 C15 110.87(10) . .
C15 C10 C8 113.95(10) . .
C15 C10 H10 106.2 . .
C10 C11 H11A 109.4 . .
C10 C11 H11B 109.4 . .
C10 C11 C12 111.25(12) . .
H11A C11 H11B 108.0 . .
C12 C11 H11A 109.4 . .
C12 C11 H11B 109.4 . .
C11 C12 H12A 109.4 . .
C11 C12 H12B 109.4 . .
H12A C12 H12B 108.0 . .
C13 C12 C11 111.23(12) . .
C13 C12 H12A 109.4 . .
C13 C12 H12B 109.4 . .
C12 C13 H13A 109.4 . .
C12 C13 H13B 109.4 . .
H13A C13 H13B 108.0 . .
C14 C13 C12 111.30(13) . .
C14 C13 H13A 109.4 . .
C14 C13 H13B 109.4 . .
C13 C14 H14A 109.2 . .
C13 C14 H14B 109.2 . .
C13 C14 C15 112.26(14) . .
H14A C14 H14B 107.9 . .
C15 C14 H14A 109.2 . .
C15 C14 H14B 109.2 . .
C10 C15 C14 110.33(12) . .
C10 C15 H15A 109.6 . .
C10 C15 H15B 109.6 . .
C14 C15 H15A 109.6 . .
C14 C15 H15B 109.6 . .
H15A C15 H15B 108.1 . .

loop_
_geom_bond_atom_site_label_1
_geom_bond_atom_site_label_2
_geom_bond_distance
_geom_bond_site_symmetry_2
O1 C1 1.4449(13) .
O1 C7 1.3441(14) .
C1 O2 1.4311(14) .
C1 C2 1.5140(17) .
C1 C6 1.5085(18) .
O2 C9 1.3486(16) .
C2 H2A 0.9700 .
C2 H2B 0.9700 .
C2 C3 1.521(2) .
C3 H3A 0.9700 .
C3 H3B 0.9700 .
C3 C4 1.517(2) .
O3 C7 1.2000(14) .
O4 C9 1.1963(16) .
C4 H4A 0.9700 .
C4 H4B 0.9700 .
C4 C5 1.518(2) .
C5 H5A 0.9700 .
C5 H5B 0.9700 .
C5 C6 1.510(2) .
C6 H6A 0.9700 .
C6 H6B 0.9700 .
C7 C8 1.5004(17) .
C8 H8 0.9800 .
C8 C9 1.5116(17) .
C8 C10 1.5399(16) .
C10 H10 0.9800 .
C10 C11 1.5220(19) .
C10 C15 1.5248(17) .
C11 H11A 0.9700 .
C11 H11B 0.9700 .
C11 C12 1.5276(19) .
C12 H12A 0.9700 .
C12 H12B 0.9700 .
C12 C13 1.510(2) .
C13 H13A 0.9700 .
C13 H13B 0.9700 .
C13 C14 1.504(3) .
C14 H14A 0.9700 .
C14 H14B 0.9700 .
C14 C15 1.534(2) .
C15 H15A 0.9700 .
C15 H15B 0.9700 .

loop_
_geom_torsion_atom_site_label_1
_geom_torsion_atom_site_label_2
_geom_torsion_atom_site_label_3
_geom_torsion_atom_site_label_4
_geom_torsion
_geom_torsion_site_symmetry_1
_geom_torsion_site_symmetry_2
_geom_torsion_site_symmetry_3
_geom_torsion_site_symmetry_4
O1 C1 O2 C9 -42.19(15) . . . .
O1 C1 C2 C3 -64.53(13) . . . .
O1 C1 C6 C5 66.60(13) . . . .
O1 C7 C8 C9 -30.93(14) . . . .
O1 C7 C8 C10 -161.44(10) . . . .
C1 O1 C7 O3 175.24(11) . . . .
C1 O1 C7 C8 -4.36(15) . . . .
C1 O2 C9 O4 -172.83(13) . . . .
C1 O2 C9 C8 7.52(17) . . . .
C1 C2 C3 C4 -54.51(16) . . . .
O2 C1 C2 C3 172.98(10) . . . .
O2 C1 C6 C5 -176.55(10) . . . .
C2 C1 O2 C9 81.07(13) . . . .
C2 C1 C6 C5 -54.38(15) . . . .
C2 C3 C4 C5 56.43(18) . . . .
C3 C4 C5 C6 -56.96(17) . . . .
O3 C7 C8 C9 149.50(13) . . . .
O3 C7 C8 C10 19.00(18) . . . .
C4 C5 C6 C1 56.19(15) . . . .
C6 C1 O2 C9 -156.18(11) . . . .
C6 C1 C2 C3 53.14(14) . . . .
C7 O1 C1 O2 40.69(14) . . . .
C7 O1 C1 C2 -82.62(12) . . . .
C7 O1 C1 C6 155.75(10) . . . .
C7 C8 C9 O2 29.51(15) . . . .
C7 C8 C9 O4 -150.12(14) . . . .
C7 C8 C10 C11 -69.82(14) . . . .
C7 C8 C10 C15 57.73(15) . . . .
C8 C10 C11 C12 -174.68(10) . . . .
C8 C10 C15 C14 176.24(13) . . . .
C9 C8 C10 C11 160.16(11) . . . .
C9 C8 C10 C15 -72.29(14) . . . .
C10 C8 C9 O2 161.76(10) . . . .
C10 C8 C9 O4 -17.9(2) . . . .
C10 C11 C12 C13 -55.87(17) . . . .
C11 C10 C15 C14 -55.22(17) . . . .
C11 C12 C13 C14 55.1(2) . . . .
C12 C13 C14 C15 -55.3(2) . . . .
C13 C14 C15 C10 55.23(19) . . . .
C15 C10 C11 C12 56.16(15) . . . .
